data_4315443
loop_
_publ_author_name
'Anna M. Makal'
'Damian Pla\.zuk'
'Janusz Zakrzewski'
'Bogus\/law Misterkiewicz'
'Krzysztof Wo\'zniak'

_publ_section_title
;
 Experimental Charge Density Analysis of Symmetrically Substituted
 Ferrocene Derivatives
;
_journal_name_full 'Inorganic Chemistry'
_journal_page_first 4046
_journal_page_last 4059
_journal_paper_doi 10.1021/ic9019958
_journal_volume 49
_journal_year 2010
_chemical_formula_sum 'C20 H30 Fe'
_chemical_formula_weight 326.29
_chemical_name_systematic
;
 ?
;
_space_group_IT_number 64
_symmetry_cell_setting orthorhombic
_symmetry_space_group_name_Hall '-C 2ac 2'
_symmetry_space_group_name_H-M 'C m c e'
_audit_creation_method SHELXL-97
_cell_angle_alpha 90.00
_cell_angle_beta 90.00
_cell_angle_gamma 90.00
_cell_formula_units_Z 4
_cell_length_a 15.0905(10)
_cell_length_b 11.4741(8)
_cell_length_c 9.9484(6)
_cell_measurement_temperature 90(2)
_cell_volume 1722.6(2)
_computing_cell_refinement 'Bruker SMART'
_computing_data_collection 'Bruker SMART'
_computing_data_reduction 'Bruker SAINT'
_computing_structure_refinement 'SHELXL-97 (Sheldrick, 1997)'
_computing_structure_solution 'SHELXS-97 (Sheldrick, 2008)'
_diffrn_ambient_temperature 90(2)
_diffrn_measured_fraction_theta_full 0.978
_diffrn_measured_fraction_theta_max 0.978
_diffrn_measurement_device_type 'CCD area detector'
_diffrn_measurement_method 'omega scans'
_diffrn_radiation_monochromator 'mutli-layer optics'
_diffrn_radiation_source 'TXS rotating anode'
_diffrn_radiation_type MoK\a
_diffrn_radiation_wavelength 0.71073
_diffrn_reflns_av_R_equivalents 0.0294
_diffrn_reflns_av_unetI/netI 0.0176
_diffrn_reflns_limit_h_max -13
_diffrn_reflns_limit_h_min 12
_diffrn_reflns_limit_k_max -30
_diffrn_reflns_limit_k_min 27
_diffrn_reflns_limit_l_max -33
_diffrn_reflns_limit_l_min 24
_diffrn_reflns_number 53987
_diffrn_reflns_theta_full 53.84
_diffrn_reflns_theta_max 55.760
_diffrn_reflns_theta_min 2.092
_exptl_absorpt_coefficient_mu 0.868
_exptl_absorpt_correction_T_max 0.9212
_exptl_absorpt_correction_T_min 0.8211
_exptl_absorpt_correction_type numeric
_exptl_absorpt_process_details
;
 'Sheldrick, G. M. (1996). SADABS. University of Goettingen, Germany.'
;
_exptl_crystal_colour yellow
_exptl_crystal_density_diffrn 1.258
_exptl_crystal_density_method 'not measured'
_exptl_crystal_description prismatic
_exptl_crystal_F_000 704
_exptl_crystal_size_max 0.20
_exptl_crystal_size_mid 0.20
_exptl_crystal_size_min 0.12
_refine_diff_density_max 2.048
_refine_diff_density_min -0.729
_refine_diff_density_rms 0.100
_refine_ls_extinction_expression Fc^*^=kFc[1+0.001xFc^2^\l^3^/sin(2\q)]^-1/4^
_refine_ls_extinction_method none
_refine_ls_goodness_of_fit_ref 1.071
_refine_ls_hydrogen_treatment mixed
_refine_ls_matrix_type full
_refine_ls_number_parameters 188
_refine_ls_number_reflns 14275
_refine_ls_number_restraints 0
_refine_ls_restrained_S_all 1.071
_refine_ls_R_factor_all 0.0435
_refine_ls_R_factor_gt 0.0313
_refine_ls_shift/su_max 0.003
_refine_ls_shift/su_mean 0.000
_refine_ls_structure_factor_coef Fsqd
_refine_ls_weighting_details 'calc w=1/[\s^2^(Fo^2^)+(0.0333P)^2^+0.2071P] where P=(Fo^2^+2Fc^2^)/3'
_refine_ls_weighting_scheme calc
_refine_ls_wR_factor_gt 0.0698
_refine_ls_wR_factor_ref 0.0784
_reflns_number_gt 11698
_reflns_number_total 14275
_reflns_threshold_expression >2sigma(I)
_cod_data_source_file ic9019958_si_002_1.cif
_cod_data_source_block dmFc_structural
_cod_depositor_comments
;

2021-05-03
Space group name changed to comply with IUCR recomendations
                 miguel
;
_cod_original_sg_symbol_H-M 'C m c a'
_cod_database_code 4315443

loop_
_symmetry_equiv_pos_as_xyz
'x, y, z'
'-x, -y+1/2, z+1/2'
'-x, y+1/2, -z+1/2'
'x, -y, -z'
'x+1/2, y+1/2, z'
'-x+1/2, -y+1, z+1/2'
'-x+1/2, y+1, -z+1/2'
'x+1/2, -y+1/2, -z'
'-x, -y, -z'
'x, y-1/2, -z-1/2'
'x, -y-1/2, z-1/2'
'-x, y, z'
'-x+1/2, -y+1/2, -z'
'x+1/2, y, -z-1/2'
'x+1/2, -y, z-1/2'
'-x+1/2, y+1/2, z'

loop_
_atom_site_label
_atom_site_type_symbol
_atom_site_fract_x
_atom_site_fract_y
_atom_site_fract_z
_atom_site_U_iso_or_equiv
_atom_site_adp_type
_atom_site_occupancy
_atom_site_symmetry_multiplicity
_atom_site_calc_flag
_atom_site_refinement_flags
_atom_site_disorder_assembly
_atom_site_disorder_group
Fe1 Fe 0.0000 0.0000 0.0000 0.00920(5) Uani 1 4 d S . .
C1 C 0.0000 -0.17510(7) 0.04201(8) 0.01635(13) Uani 1 2 d S . .
C2 C -0.07677(4) -0.12036(5) 0.09885(6) 0.01491(9) Uani 1 1 d . . .
C3 C -0.04744(3) -0.03168(5) 0.18982(5) 0.01214(8) Uani 1 1 d . . .
C4 C 0.0000 -0.27281(8) -0.05778(10) 0.0292(2) Uani 1 2 d S . .
C5 C -0.17109(5) -0.15343(7) 0.07262(8) 0.02709(14) Uani 1 1 d . . .
C6 C -0.10577(4) 0.04398(6) 0.27486(6) 0.02041(11) Uani 1 1 d . . .
H4A H 0.0000 -0.347(2) -0.0130(18) 0.031(5) Uiso 1 2 d S . .
H4B H -0.0476(9) -0.2702(16) -0.1168(17) 0.056(5) Uiso 1 1 d . . .
H5A H -0.1786(12) -0.1792(15) -0.0154(15) 0.038(4) Uiso 1 1 d . . .
H5B H -0.1899(9) -0.2141(12) 0.1363(15) 0.037(3) Uiso 1 1 d . . .
H5C H -0.2104(9) -0.0870(14) 0.0796(15) 0.039(4) Uiso 1 1 d . . .
H6A H -0.1628(9) 0.0579(13) 0.2265(14) 0.031(3) Uiso 1 1 d . . .
H6B H -0.1156(11) 0.0068(12) 0.360(2) 0.035(4) Uiso 1 1 d . . .
H6C H -0.0777(10) 0.1196(14) 0.2929(17) 0.040(4) Uiso 1 1 d . . .

loop_
_atom_site_aniso_label
_atom_site_aniso_U_11
_atom_site_aniso_U_22
_atom_site_aniso_U_33
_atom_site_aniso_U_23
_atom_site_aniso_U_13
_atom_site_aniso_U_12
Fe1 0.01126(7) 0.00848(7) 0.00788(7) -0.00028(3) 0.000 0.000
C1 0.0279(4) 0.0099(3) 0.0112(3) -0.0005(2) 0.000 0.000
C2 0.0172(2) 0.01425(19) 0.01326(19) 0.00196(15) -0.00204(15) -0.00491(16)
C3 0.01275(17) 0.01322(19) 0.01045(17) 0.00046(14) 0.00145(13) -0.00012(14)
C4 0.0622(7) 0.0114(3) 0.0140(3) -0.0024(2) 0.000 0.000
C5 0.0229(3) 0.0306(3) 0.0278(3) 0.0093(3) -0.0084(2) -0.0149(2)
C6 0.0218(2) 0.0229(3) 0.0165(2) 0.00084(19) 0.00741(18) 0.0061(2)

loop_
_atom_type_symbol
_atom_type_description
_atom_type_scat_dispersion_real
_atom_type_scat_dispersion_imag
_atom_type_scat_source
C C 0.0033 0.0016 'International Tables Vol C Tables 4.2.6.8 and 6.1.1.4'
H H 0.0000 0.0000 'International Tables Vol C Tables 4.2.6.8 and 6.1.1.4'
Fe Fe 0.3463 0.8444 'International Tables Vol C Tables 4.2.6.8 and 6.1.1.4'

loop_
_geom_angle_atom_site_label_1
_geom_angle_atom_site_label_2
_geom_angle_atom_site_label_3
_geom_angle
_geom_angle_site_symmetry_1
_geom_angle_site_symmetry_3
_geom_angle_publ_flag
C1 Fe1 C1 180.00(4) 9 . ?
C1 Fe1 C3 111.15(2) 9 12 ?
C1 Fe1 C3 68.85(2) . 12 ?
C1 Fe1 C3 111.15(2) 9 . ?
C1 Fe1 C3 68.85(2) . . ?
C3 Fe1 C3 40.83(3) 12 . ?
C1 Fe1 C3 68.85(2) 9 4 ?
C1 Fe1 C3 111.15(2) . 4 ?
C3 Fe1 C3 180.00(3) 12 4 ?
C3 Fe1 C3 139.17(3) . 4 ?
C1 Fe1 C3 68.85(2) 9 9 ?
C1 Fe1 C3 111.15(2) . 9 ?
C3 Fe1 C3 139.17(3) 12 9 ?
C3 Fe1 C3 180.00(4) . 9 ?
C3 Fe1 C3 40.83(3) 4 9 ?
C1 Fe1 C2 40.89(2) 9 9 ?
C1 Fe1 C2 139.11(2) . 9 ?
C3 Fe1 C2 111.29(2) 12 9 ?
C3 Fe1 C2 139.17(2) . 9 ?
C3 Fe1 C2 68.71(2) 4 9 ?
C3 Fe1 C2 40.83(2) 9 9 ?
C1 Fe1 C2 139.11(2) 9 12 ?
C1 Fe1 C2 40.89(2) . 12 ?
C3 Fe1 C2 40.83(2) 12 12 ?
C3 Fe1 C2 68.71(2) . 12 ?
C3 Fe1 C2 139.17(2) 4 12 ?
C3 Fe1 C2 111.29(2) 9 12 ?
C2 Fe1 C2 111.31(3) 9 12 ?
C1 Fe1 C2 139.11(2) 9 . ?
C1 Fe1 C2 40.89(2) . . ?
C3 Fe1 C2 68.71(2) 12 . ?
C3 Fe1 C2 40.83(2) . . ?
C3 Fe1 C2 111.29(2) 4 . ?
C3 Fe1 C2 139.17(2) 9 . ?
C2 Fe1 C2 180.00(4) 9 . ?
C2 Fe1 C2 68.69(3) 12 . ?
C1 Fe1 C2 40.89(2) 9 4 ?
C1 Fe1 C2 139.11(2) . 4 ?
C3 Fe1 C2 139.17(2) 12 4 ?
C3 Fe1 C2 111.29(2) . 4 ?
C3 Fe1 C2 40.83(2) 4 4 ?
C3 Fe1 C2 68.71(2) 9 4 ?
C2 Fe1 C2 68.69(3) 9 4 ?
C2 Fe1 C2 180.00(4) 12 4 ?
C2 Fe1 C2 111.31(3) . 4 ?
C2 C1 C2 107.77(7) 12 . ?
C2 C1 C4 126.11(3) 12 . ?
C2 C1 C4 126.11(3) . . ?
C2 C1 Fe1 69.60(4) 12 . ?
C2 C1 Fe1 69.60(4) . . ?
C4 C1 Fe1 126.72(6) . . ?
C3 C2 C1 108.11(5) . . ?
C3 C2 C5 125.78(6) . . ?
C1 C2 C5 126.07(6) . . ?
C3 C2 Fe1 69.54(3) . . ?
C1 C2 Fe1 69.51(4) . . ?
C5 C2 Fe1 128.60(4) . . ?
C3 C3 C2 108.01(3) 12 . ?
C3 C3 C6 125.99(4) 12 . ?
C2 C3 C6 125.95(5) . . ?
C3 C3 Fe1 69.584(15) 12 . ?
C2 C3 Fe1 69.64(3) . . ?
C6 C3 Fe1 128.46(4) . . ?

loop_
_geom_bond_atom_site_label_1
_geom_bond_atom_site_label_2
_geom_bond_distance
_geom_bond_site_symmetry_2
_geom_bond_publ_flag
Fe1 C1 2.0522(8) 9 ?
Fe1 C1 2.0522(8) . ?
Fe1 C3 2.0520(5) 12 ?
Fe1 C3 2.0520(5) . ?
Fe1 C3 2.0520(5) 4 ?
Fe1 C3 2.0520(5) 9 ?
Fe1 C2 2.0533(5) 9 ?
Fe1 C2 2.0533(5) 12 ?
Fe1 C2 2.0533(5) . ?
Fe1 C2 2.0533(5) 4 ?
C1 C2 1.4340(8) 12 ?
C1 C2 1.4340(8) . ?
C1 C4 1.4975(12) . ?
C2 C3 1.4319(8) . ?
C2 C5 1.4961(9) . ?
C3 C3 1.4316(10) 12 ?
C3 C6 1.4981(8) . ?

loop_
_geom_torsion_atom_site_label_1
_geom_torsion_atom_site_label_2
_geom_torsion_atom_site_label_3
_geom_torsion_atom_site_label_4
_geom_torsion
_geom_torsion_site_symmetry_1
_geom_torsion_site_symmetry_2
_geom_torsion_site_symmetry_3
_geom_torsion_site_symmetry_4
_geom_torsion_publ_flag
C1 Fe1 C1 C2 120.47(6) 9 . . 12 ?
C3 Fe1 C1 C2 -37.57(3) 12 . . 12 ?
C3 Fe1 C1 C2 -81.50(4) . . . 12 ?
C3 Fe1 C1 C2 142.43(3) 4 . . 12 ?
C3 Fe1 C1 C2 98.50(4) 9 . . 12 ?
C2 Fe1 C1 C2 60.94(6) 9 . . 12 ?
C2 Fe1 C1 C2 -119.06(6) . . . 12 ?
C2 Fe1 C1 C2 180.0 4 . . 12 ?
C1 Fe1 C1 C2 -120.47(4) 9 . . . ?
C3 Fe1 C1 C2 81.50(4) 12 . . . ?
C3 Fe1 C1 C2 37.57(3) . . . . ?
C3 Fe1 C1 C2 -98.50(4) 4 . . . ?
C3 Fe1 C1 C2 -142.43(3) 9 . . . ?
C2 Fe1 C1 C2 180.0 9 . . . ?
C2 Fe1 C1 C2 119.06(6) 12 . . . ?
C2 Fe1 C1 C2 -60.94(6) 4 . . . ?
C1 Fe1 C1 C4 0(100) 9 . . . ?
C3 Fe1 C1 C4 -158.035(16) 12 . . . ?
C3 Fe1 C1 C4 158.035(16) . . . . ?
C3 Fe1 C1 C4 21.965(16) 4 . . . ?
C3 Fe1 C1 C4 -21.965(16) 9 . . . ?
C2 Fe1 C1 C4 -59.53(3) 9 . . . ?
C2 Fe1 C1 C4 -120.47(3) 12 . . . ?
C2 Fe1 C1 C4 120.47(3) . . . . ?
C2 Fe1 C1 C4 59.53(3) 4 . . . ?
C2 C1 C2 C3 0.34(8) 12 . . . ?
C4 C1 C2 C3 179.76(7) . . . . ?
Fe1 C1 C2 C3 -59.02(4) . . . . ?
C2 C1 C2 C5 -177.16(4) 12 . . . ?
C4 C1 C2 C5 2.26(11) . . . . ?
Fe1 C1 C2 C5 123.49(6) . . . . ?
C2 C1 C2 Fe1 59.35(5) 12 . . . ?
C4 C1 C2 Fe1 -121.22(8) . . . . ?
C1 Fe1 C2 C3 -60.43(5) 9 . . . ?
C1 Fe1 C2 C3 119.57(5) . . . . ?
C3 Fe1 C2 C3 37.71(3) 12 . . . ?
C3 Fe1 C2 C3 -142.29(3) 4 . . . ?
C3 Fe1 C2 C3 180.0 9 . . . ?
C2 Fe1 C2 C3 -151(100) 9 . . . ?
C2 Fe1 C2 C3 81.68(3) 12 . . . ?
C2 Fe1 C2 C3 -98.32(3) 4 . . . ?
C1 Fe1 C2 C1 180.0 9 . . . ?
C3 Fe1 C2 C1 -81.86(4) 12 . . . ?
C3 Fe1 C2 C1 -119.57(5) . . . . ?
C3 Fe1 C2 C1 98.14(4) 4 . . . ?
C3 Fe1 C2 C1 60.43(5) 9 . . . ?
C2 Fe1 C2 C1 90(100) 9 . . . ?
C2 Fe1 C2 C1 -37.89(4) 12 . . . ?
C2 Fe1 C2 C1 142.11(4) 4 . . . ?
C1 Fe1 C2 C5 59.61(8) 9 . . . ?
C1 Fe1 C2 C5 -120.39(8) . . . . ?
C3 Fe1 C2 C5 157.75(7) 12 . . . ?
C3 Fe1 C2 C5 120.04(8) . . . . ?
C3 Fe1 C2 C5 -22.25(7) 4 . . . ?
C3 Fe1 C2 C5 -59.96(8) 9 . . . ?
C2 Fe1 C2 C5 -31(100) 9 . . . ?
C2 Fe1 C2 C5 -158.28(6) 12 . . . ?
C2 Fe1 C2 C5 21.72(6) 4 . . . ?
C1 C2 C3 C3 -0.21(5) . . . 12 ?
C5 C2 C3 C3 177.30(5) . . . 12 ?
Fe1 C2 C3 C3 -59.209(16) . . . 12 ?
C1 C2 C3 C6 -177.61(6) . . . . ?
C5 C2 C3 C6 -0.10(9) . . . . ?
Fe1 C2 C3 C6 123.39(6) . . . . ?
C1 C2 C3 Fe1 59.00(4) . . . . ?
C5 C2 C3 Fe1 -123.50(6) . . . . ?
C1 Fe1 C3 C3 -98.281(12) 9 . . 12 ?
C1 Fe1 C3 C3 81.719(12) . . . 12 ?
C3 Fe1 C3 C3 180.0 4 . . 12 ?
C3 Fe1 C3 C3 89(50) 9 . . 12 ?
C2 Fe1 C3 C3 -60.66(3) 9 . . 12 ?
C2 Fe1 C3 C3 37.71(2) 12 . . 12 ?
C2 Fe1 C3 C3 119.34(3) . . . 12 ?
C2 Fe1 C3 C3 -142.29(2) 4 . . 12 ?
C1 Fe1 C3 C2 142.38(3) 9 . . . ?
C1 Fe1 C3 C2 -37.62(3) . . . . ?
C3 Fe1 C3 C2 -119.34(3) 12 . . . ?
C3 Fe1 C3 C2 60.66(3) 4 . . . ?
C3 Fe1 C3 C2 -30(6) 9 . . . ?
C2 Fe1 C3 C2 180.0 9 . . . ?
C2 Fe1 C3 C2 -81.63(5) 12 . . . ?
C2 Fe1 C3 C2 98.37(5) 4 . . . ?
C1 Fe1 C3 C6 22.05(6) 9 . . . ?
C1 Fe1 C3 C6 -157.95(6) . . . . ?
C3 Fe1 C3 C6 120.33(5) 12 . . . ?
C3 Fe1 C3 C6 -59.67(5) 4 . . . ?
C3 Fe1 C3 C6 -150(6) 9 . . . ?
C2 Fe1 C3 C6 59.67(7) 9 . . . ?
C2 Fe1 C3 C6 158.04(6) 12 . . . ?
C2 Fe1 C3 C6 -120.33(7) . . . . ?
C2 Fe1 C3 C6 -21.96(6) 4 . . . ?
